data_2226606
loop_
_publ_author_name
'Sabbaghi, Fahimeh'
'Mancilla Percino, Teresa'
'Pourayoubi, Mehrdad'
'Leyva, Marco A.'

_publ_section_title
;
 <i>p</i>-Tolyl bis(<i>o</i>-tolylamido)phosphinate
;
_journal_coeditor_code NG2779
_journal_issue 7
_journal_name_full 'Acta Crystallographica Section E'
_journal_page_first o1755
_journal_paper_doi 10.1107/S1600536810023512
_journal_volume 66
_journal_year 2010
_chemical_formula_moiety 'C21 H23 N2 O2 P1'
_chemical_formula_sum 'C21 H23 N2 O2 P'
_chemical_formula_weight 366.38
_chemical_name_common
;
4-Methylphenyl <i>N</i>,<i>N'</i>-bis(4-methylphenyl)phosphorodiamidate
;
_chemical_name_systematic
;
<i>p</i>-Tolyl bis(<i>o</i>-tolylamido)phosphinate
;
_space_group_IT_number 14
_symmetry_cell_setting monoclinic
_symmetry_space_group_name_Hall '-P 2ybc'
_symmetry_space_group_name_H-M 'P 1 21/c 1'
_atom_sites_solution_hydrogens geom
_atom_sites_solution_primary direct
_atom_sites_solution_secondary difmap
_audit_conform_dict_name cif_core.dic
_audit_conform_dict_version 2.4
_audit_creation_method 'WinGX routine CIF_UPDATE'
_cell_angle_alpha 90
_cell_angle_beta 101.5690(10)
_cell_angle_gamma 90
_cell_formula_units_Z 4
_cell_length_a 12.157(3)
_cell_length_b 8.978(2)
_cell_length_c 18.080(5)
_cell_measurement_reflns_used 600
_cell_measurement_temperature 293(2)
_cell_measurement_theta_max 14
_cell_measurement_theta_min 1
_cell_volume 1933.3(8)
_computing_cell_refinement 'HKL SCALEPACK (Otwinowski & Minor, 1997)'
_computing_data_collection 'COLLECT (Nonius, 2001)'
_computing_data_reduction 'HKL Denzo and SCALEPACK (Otwinowski & Minor, 1997)'
_computing_molecular_graphics 'Mercury (Macrae et al., 2006)'
_computing_publication_material 'WinGX (Farrugia, 1999)'
_computing_structure_refinement 'SHELXL97 (Sheldrick, 2008)'
_computing_structure_solution 'SHELXS97 (Sheldrick, 2008)'
_diffrn_ambient_temperature 293(2)
_diffrn_detector_area_resol_mean 9
_diffrn_measured_fraction_theta_full 0.991
_diffrn_measured_fraction_theta_max 0.991
_diffrn_measurement_device '95mm CCD camera on \k-goniostat'
_diffrn_measurement_device_type 'Nonius KappaCCD'
_diffrn_measurement_method 'CCD rotation images, thick slices'
_diffrn_radiation_monochromator graphite
_diffrn_radiation_type MoK\a
_diffrn_radiation_wavelength 0.71073
_diffrn_reflns_av_R_equivalents 0.0479
_diffrn_reflns_limit_h_max 15
_diffrn_reflns_limit_h_min -15
_diffrn_reflns_limit_k_max 11
_diffrn_reflns_limit_k_min -10
_diffrn_reflns_limit_l_max 23
_diffrn_reflns_limit_l_min -19
_diffrn_reflns_number 23372
_diffrn_reflns_theta_full 27.49
_diffrn_reflns_theta_max 27.49
_diffrn_reflns_theta_min 2.58
_exptl_absorpt_coefficient_mu 0.159
_exptl_absorpt_correction_T_max 0.9684
_exptl_absorpt_correction_T_min 0.8601
_exptl_absorpt_correction_type multi-scan
_exptl_absorpt_process_details
;
(Blessing, 1995)
;
_exptl_crystal_colour colourless
_exptl_crystal_density_diffrn 1.259
_exptl_crystal_density_method 'not measured'
_exptl_crystal_description priem
_exptl_crystal_F_000 776
_exptl_crystal_size_max 0.6
_exptl_crystal_size_mid 0.54
_exptl_crystal_size_min 0.47
_refine_diff_density_max 0.184
_refine_diff_density_min -0.361
_refine_ls_extinction_method none
_refine_ls_goodness_of_fit_ref 1.058
_refine_ls_hydrogen_treatment mixed
_refine_ls_matrix_type full
_refine_ls_number_parameters 257
_refine_ls_number_reflns 4402
_refine_ls_number_restraints 2
_refine_ls_restrained_S_all 1.064
_refine_ls_R_factor_all 0.0757
_refine_ls_R_factor_gt 0.0451
_refine_ls_shift/su_max 0.015
_refine_ls_shift/su_mean 0
_refine_ls_structure_factor_coef Fsqd
_refine_ls_weighting_details 'calc w=1/[\s^2^(Fo^2^)+(0.0666P)^2^+0.2653P] where P=(Fo^2^+2Fc^2^)/3'
_refine_ls_weighting_scheme calc
_refine_ls_wR_factor_gt 0.1139
_refine_ls_wR_factor_ref 0.1284
_reflns_number_gt 3097
_reflns_number_total 4402
_reflns_threshold_expression >2\s(I)
_cod_data_source_file ng2779.cif
_cod_data_source_block I
_cod_original_sg_symbol_H-M 'P 21/c'
_cod_database_code 2226606
_cod_database_fobs_code 2226606

loop_
_symmetry_equiv_pos_as_xyz
'x, y, z'
'-x, y+1/2, -z+1/2'
'-x, -y, -z'
'x, -y-1/2, z-1/2'

loop_
_atom_site_type_symbol
_atom_site_label
_atom_site_fract_x
_atom_site_fract_y
_atom_site_fract_z
_atom_site_U_iso_or_equiv
_atom_site_adp_type
_atom_site_calc_flag
_atom_site_refinement_flags
_atom_site_occupancy
_atom_site_disorder_assembly
_atom_site_disorder_group
C C1 0.28763(13) 0.18689(18) 0.26516(10) 0.0359(4) Uani d . 1 . .
C C2 0.25191(16) 0.3029(2) 0.21582(11) 0.0464(4) Uani d . 1 . .
H H2 0.3036 0.3535 0.1936 0.056 Uiso calc R 1 . .
C C3 0.14023(18) 0.3444(3) 0.19930(13) 0.0606(6) Uani d . 1 . .
H H3 0.1171 0.4232 0.1665 0.073 Uiso calc R 1 . .
C C4 0.06346(18) 0.2691(3) 0.23138(15) 0.0693(7) Uani d . 1 . .
H H4 -0.0121 0.2951 0.2197 0.083 Uiso calc R 1 . .
C C5 0.09918(17) 0.1546(3) 0.28107(14) 0.0620(6) Uani d . 1 . .
H H5 0.0466 0.1044 0.3027 0.074 Uiso calc R 1 . .
C C6 0.21099(15) 0.1116(2) 0.29999(11) 0.0446(4) Uani d . 1 . .
C C7 0.24895(19) -0.0078(2) 0.35748(13) 0.0628(6) Uani d . 1 . .
H H7A 0.1847 -0.0521 0.3722 0.094 Uiso calc R 1 . .
H H7B 0.2969 0.0351 0.401 0.094 Uiso calc R 1 . .
H H7C 0.2896 -0.0827 0.3361 0.094 Uiso calc R 1 . .
C C8 0.43487(15) 0.36933(19) 0.41804(9) 0.0395(4) Uani d . 1 . .
C C9 0.47389(18) 0.2563(2) 0.46833(11) 0.0518(5) Uani d . 1 . .
H H9 0.5289 0.1915 0.4585 0.062 Uiso calc R 1 . .
C C10 0.4311(2) 0.2392(3) 0.53349(12) 0.0656(6) Uani d . 1 . .
H H10 0.4559 0.1615 0.5666 0.079 Uiso calc R 1 . .
C C11 0.3524(2) 0.3374(3) 0.54873(13) 0.0687(7) Uani d . 1 . .
H H11 0.3252 0.3283 0.5931 0.082 Uiso calc R 1 . .
C C12 0.31363(18) 0.4494(3) 0.49840(12) 0.0614(6) Uani d . 1 . .
H H12 0.2603 0.5155 0.5095 0.074 Uiso calc R 1 . .
C C13 0.35181(15) 0.4668(2) 0.43141(10) 0.0464(5) Uani d . 1 . .
C C14 0.3050(2) 0.5866(3) 0.37677(16) 0.0643(6) Uani d . 1 . .
C C15 0.71094(14) 0.1945(2) 0.36813(10) 0.0399(4) Uani d . 1 . .
C C16 0.76182(16) 0.1141(2) 0.43050(12) 0.0530(5) Uani d . 1 . .
H H16 0.7234 0.0378 0.4492 0.064 Uiso calc R 1 . .
C C17 0.87118(17) 0.1486(3) 0.46506(13) 0.0607(6) Uani d . 1 . .
H H17 0.9056 0.0944 0.5072 0.073 Uiso calc R 1 . .
C C18 0.93031(17) 0.2605(3) 0.43883(13) 0.0575(5) Uani d . 1 . .
C C19 0.87634(17) 0.3392(3) 0.37669(13) 0.0633(6) Uani d . 1 . .
H H19 0.9143 0.4163 0.3583 0.076 Uiso calc R 1 . .
C C20 0.76747(16) 0.3071(2) 0.34082(12) 0.0539(5) Uani d . 1 . .
H H20 0.7331 0.3613 0.2987 0.065 Uiso calc R 1 . .
C C21 1.0505(2) 0.2947(4) 0.47617(17) 0.0897(9) Uani d . 1 . .
H H21A 1.0534 0.3242 0.5276 0.135 Uiso calc R 1 . .
H H21B 1.0784 0.3741 0.4495 0.135 Uiso calc R 1 . .
H H21C 1.0959 0.2075 0.4751 0.135 Uiso calc R 1 . .
N N1 0.40296(12) 0.14475(16) 0.28185(9) 0.0387(3) Uani d D 1 . .
N N2 0.48102(13) 0.38993(16) 0.35183(8) 0.0393(3) Uani d D 1 . .
O O1 0.53434(10) 0.33484(13) 0.22624(7) 0.0420(3) Uani d . 1 . .
O O2 0.60148(10) 0.15191(13) 0.33463(7) 0.0444(3) Uani d . 1 . .
P P1 0.50634(4) 0.26305(4) 0.29312(2) 0.03385(15) Uani d . 1 . .
H H1 0.4230(17) 0.0477(18) 0.2912(12) 0.062(6) Uiso d D 1 . .
H H21 0.4928(17) 0.4862(18) 0.3421(12) 0.061(6) Uiso d D 1 . .
H H14C 0.267(3) 0.548(3) 0.3309(19) 0.104(10) Uiso d . 1 . .
H H14B 0.249(3) 0.645(4) 0.3955(18) 0.123(11) Uiso d . 1 . .
H H14A 0.363(3) 0.660(3) 0.3641(17) 0.105(10) Uiso d . 1 . .

loop_
_atom_site_aniso_label
_atom_site_aniso_U_11
_atom_site_aniso_U_22
_atom_site_aniso_U_33
_atom_site_aniso_U_12
_atom_site_aniso_U_13
_atom_site_aniso_U_23
C1 0.0343(9) 0.0320(9) 0.0410(9) -0.0007(7) 0.0063(7) -0.0066(7)
C2 0.0451(11) 0.0446(10) 0.0496(11) 0.0036(8) 0.0099(9) 0.0016(8)
C3 0.0508(12) 0.0606(13) 0.0673(13) 0.0155(10) 0.0046(10) 0.0094(11)
C4 0.0381(11) 0.0708(15) 0.0969(19) 0.0124(10) 0.0085(12) 0.0035(13)
C5 0.0429(12) 0.0608(13) 0.0875(16) -0.0049(10) 0.0255(11) -0.0025(12)
C6 0.0434(10) 0.0400(10) 0.0524(11) -0.0032(8) 0.0142(8) -0.0028(8)
C7 0.0634(13) 0.0583(13) 0.0724(14) -0.0046(11) 0.0272(11) 0.0159(11)
C8 0.0440(10) 0.0391(9) 0.0351(9) -0.0131(7) 0.0074(7) -0.0069(7)
C9 0.0580(12) 0.0516(12) 0.0446(11) -0.0084(9) 0.0072(9) 0.0031(9)
C10 0.0774(16) 0.0723(15) 0.0447(12) -0.0274(13) 0.0066(11) 0.0083(10)
C11 0.0781(16) 0.0866(17) 0.0469(12) -0.0379(14) 0.0255(11) -0.0122(12)
C12 0.0569(12) 0.0702(15) 0.0627(13) -0.0206(11) 0.0254(10) -0.0215(12)
C13 0.0456(10) 0.0465(11) 0.0488(10) -0.0140(8) 0.0137(8) -0.0136(8)
C14 0.0639(15) 0.0566(14) 0.0739(16) 0.0124(12) 0.0176(13) -0.0040(12)
C15 0.0335(9) 0.0392(10) 0.0470(10) 0.0002(7) 0.0080(8) -0.0031(8)
C16 0.0428(11) 0.0542(12) 0.0610(12) 0.0002(9) 0.0085(9) 0.0113(10)
C17 0.0464(12) 0.0712(14) 0.0597(13) 0.0073(10) -0.0009(10) 0.0060(11)
C18 0.0394(11) 0.0678(14) 0.0626(13) -0.0017(9) 0.0039(10) -0.0080(11)
C19 0.0461(12) 0.0682(14) 0.0757(15) -0.0163(10) 0.0125(11) 0.0062(12)
C20 0.0420(11) 0.0583(12) 0.0592(12) -0.0062(9) 0.0052(9) 0.0133(10)
C21 0.0464(14) 0.108(2) 0.105(2) -0.0113(14) -0.0079(14) -0.0065(18)
N1 0.0352(8) 0.0277(7) 0.0527(9) 0.0005(6) 0.0075(6) -0.0013(6)
N2 0.0519(9) 0.0282(8) 0.0399(8) -0.0047(6) 0.0144(7) -0.0016(6)
O1 0.0477(7) 0.0385(7) 0.0428(7) -0.0021(5) 0.0159(5) 0.0007(5)
O2 0.0335(6) 0.0342(6) 0.0627(8) -0.0016(5) 0.0025(6) 0.0045(6)
P1 0.0341(2) 0.0287(2) 0.0391(3) -0.00105(17) 0.00834(18) -0.00115(17)

loop_
_atom_type_symbol
_atom_type_description
_atom_type_scat_dispersion_real
_atom_type_scat_dispersion_imag
_atom_type_scat_source
C C 0.0033 0.0016 'International Tables Vol C Tables 4.2.6.8 and 6.1.1.4'
H H 0 0 'International Tables Vol C Tables 4.2.6.8 and 6.1.1.4'
N N 0.0061 0.0033 'International Tables Vol C Tables 4.2.6.8 and 6.1.1.4'
O O 0.0106 0.006 'International Tables Vol C Tables 4.2.6.8 and 6.1.1.4'
P P 0.1023 0.0942 'International Tables Vol C Tables 4.2.6.8 and 6.1.1.4'

loop_
_geom_angle_atom_site_label_1
_geom_angle_atom_site_label_2
_geom_angle_atom_site_label_3
_geom_angle_site_symmetry_1
_geom_angle_site_symmetry_3
_geom_angle
_geom_angle_publ_flag
C2 C1 C6 . . 120.19(16) ?
C2 C1 N1 . . 120.32(15) ?
C6 C1 N1 . . 119.48(16) ?
C3 C2 C1 . . 120.67(18) ?
C3 C2 H2 . . 119.7 ?
C1 C2 H2 . . 119.7 ?
C4 C3 C2 . . 119.9(2) ?
C4 C3 H3 . . 120.1 ?
C2 C3 H3 . . 120.1 ?
C3 C4 C5 . . 119.4(2) ?
C3 C4 H4 . . 120.3 ?
C5 C4 H4 . . 120.3 ?
C4 C5 C6 . . 122.25(19) ?
C4 C5 H5 . . 118.9 ?
C6 C5 H5 . . 118.9 ?
C5 C6 C1 . . 117.52(18) ?
C5 C6 C7 . . 121.31(18) ?
C1 C6 C7 . . 121.15(17) ?
C6 C7 H7A . . 109.5 ?
C6 C7 H7B . . 109.5 ?
H7A C7 H7B . . 109.5 ?
C6 C7 H7C . . 109.5 ?
H7A C7 H7C . . 109.5 ?
H7B C7 H7C . . 109.5 ?
C9 C8 C13 . . 120.81(18) ?
C9 C8 N2 . . 120.30(17) ?
C13 C8 N2 . . 118.87(16) ?
C8 C9 C10 . . 120.1(2) ?
C8 C9 H9 . . 119.9 ?
C10 C9 H9 . . 119.9 ?
C11 C10 C9 . . 119.7(2) ?
C11 C10 H10 . . 120.1 ?
C9 C10 H10 . . 120.1 ?
C10 C11 C12 . . 119.9(2) ?
C10 C11 H11 . . 120.1 ?
C12 C11 H11 . . 120.1 ?
C11 C12 C13 . . 121.9(2) ?
C11 C12 H12 . . 119 ?
C13 C12 H12 . . 119 ?
C12 C13 C8 . . 117.46(19) ?
C12 C13 C14 . . 120.5(2) ?
C8 C13 C14 . . 122.06(18) ?
C13 C14 H14C . . 112.0(18) ?
C13 C14 H14B . . 111.0(19) ?
H14C C14 H14B . . 105(3) ?
C13 C14 H14A . . 114.9(17) ?
H14C C14 H14A . . 106(2) ?
H14B C14 H14A . . 107(2) ?
C20 C15 C16 . . 120.46(17) ?
C20 C15 O2 . . 123.22(17) ?
C16 C15 O2 . . 116.30(16) ?
C15 C16 C17 . . 119.01(19) ?
C15 C16 H16 . . 120.5 ?
C17 C16 H16 . . 120.5 ?
C18 C17 C16 . . 121.9(2) ?
C18 C17 H17 . . 119 ?
C16 C17 H17 . . 119 ?
C17 C18 C19 . . 117.39(19) ?
C17 C18 C21 . . 121.3(2) ?
C19 C18 C21 . . 121.3(2) ?
C18 C19 C20 . . 122.0(2) ?
C18 C19 H19 . . 119 ?
C20 C19 H19 . . 119 ?
C15 C20 C19 . . 119.2(2) ?
C15 C20 H20 . . 120.4 ?
C19 C20 H20 . . 120.4 ?
C18 C21 H21A . . 109.5 ?
C18 C21 H21B . . 109.5 ?
H21A C21 H21B . . 109.5 ?
C18 C21 H21C . . 109.5 ?
H21A C21 H21C . . 109.5 ?
H21B C21 H21C . . 109.5 ?
C1 N1 P1 . . 123.77(12) ?
C1 N1 H1 . . 120.6(13) ?
P1 N1 H1 . . 115.4(13) ?
C8 N2 P1 . . 127.71(12) ?
C8 N2 H21 . . 113.0(14) ?
P1 N2 H21 . . 119.2(14) ?
C15 O2 P1 . . 124.67(11) ?
O1 P1 O2 . . 113.30(7) ?
O1 P1 N1 . . 118.95(8) ?
O2 P1 N1 . . 96.87(7) ?
O1 P1 N2 . . 109.57(7) ?
O2 P1 N2 . . 110.16(8) ?
N1 P1 N2 . . 107.23(7) ?

loop_
_geom_bond_atom_site_label_1
_geom_bond_atom_site_label_2
_geom_bond_site_symmetry_2
_geom_bond_distance
_geom_bond_publ_flag
C1 C2 . 1.383(3) ?
C1 C6 . 1.399(2) ?
C1 N1 . 1.425(2) ?
C2 C3 . 1.381(3) ?
C2 H2 . 0.93 ?
C3 C4 . 1.372(3) ?
C3 H3 . 0.93 ?
C4 C5 . 1.377(3) ?
C4 H4 . 0.93 ?
C5 C6 . 1.388(3) ?
C5 H5 . 0.93 ?
C6 C7 . 1.500(3) ?
C7 H7A . 0.96 ?
C7 H7B . 0.96 ?
C7 H7C . 0.96 ?
C8 C9 . 1.382(3) ?
C8 C13 . 1.393(3) ?
C8 N2 . 1.432(2) ?
C9 C10 . 1.388(3) ?
C9 H9 . 0.93 ?
C10 C11 . 1.369(4) ?
C10 H10 . 0.93 ?
C11 C12 . 1.375(3) ?
C11 H11 . 0.93 ?
C12 C13 . 1.390(3) ?
C12 H12 . 0.93 ?
C13 C14 . 1.494(3) ?
C14 H14C . 0.93(3) ?
C14 H14B . 0.97(3) ?
C14 H14A . 1.02(3) ?
C15 C20 . 1.369(3) ?
C15 C16 . 1.377(3) ?
C15 O2 . 1.400(2) ?
C16 C17 . 1.386(3) ?
C16 H16 . 0.93 ?
C17 C18 . 1.374(3) ?
C17 H17 . 0.93 ?
C18 C19 . 1.377(3) ?
C18 C21 . 1.513(3) ?
C19 C20 . 1.382(3) ?
C19 H19 . 0.93 ?
C20 H20 . 0.93 ?
C21 H21A . 0.96 ?
C21 H21B . 0.96 ?
C21 H21C . 0.96 ?
N1 P1 . 1.6268(15) ?
N1 H1 . 0.911(15) ?
N2 P1 . 1.6279(15) ?
N2 H21 . 0.899(15) ?
O1 P1 . 1.4692(12) ?
O2 P1 . 1.5964(13) ?

loop_
_geom_hbond_atom_site_label_D
_geom_hbond_atom_site_label_H
_geom_hbond_atom_site_label_A
_geom_hbond_site_symmetry_A
_geom_hbond_distance_DH
_geom_hbond_distance_HA
_geom_hbond_distance_DA
_geom_hbond_angle_DHA
N1 H1 O1 2_645 0.911(15) 2.021(17) 2.8963(19) 160.5(19)

loop_
_geom_torsion_atom_site_label_1
_geom_torsion_atom_site_label_2
_geom_torsion_atom_site_label_3
_geom_torsion_atom_site_label_4
_geom_torsion_site_symmetry_1
_geom_torsion_site_symmetry_2
_geom_torsion_site_symmetry_3
_geom_torsion_site_symmetry_4
_geom_torsion
_geom_torsion_publ_flag
C6 C1 C2 C3 . . . . -1.1(3) ?
N1 C1 C2 C3 . . . . 179.94(17) ?
C1 C2 C3 C4 . . . . -0.7(3) ?
C2 C3 C4 C5 . . . . 1.3(4) ?
C3 C4 C5 C6 . . . . -0.2(4) ?
C4 C5 C6 C1 . . . . -1.5(3) ?
C4 C5 C6 C7 . . . . 176.6(2) ?
C2 C1 C6 C5 . . . . 2.1(3) ?
N1 C1 C6 C5 . . . . -178.90(17) ?
C2 C1 C6 C7 . . . . -175.95(18) ?
N1 C1 C6 C7 . . . . 3.0(3) ?
C13 C8 C9 C10 . . . . -0.6(3) ?
N2 C8 C9 C10 . . . . 178.22(17) ?
C8 C9 C10 C11 . . . . -1.8(3) ?
C9 C10 C11 C12 . . . . 2.0(3) ?
C10 C11 C12 C13 . . . . 0.2(3) ?
C11 C12 C13 C8 . . . . -2.4(3) ?
C11 C12 C13 C14 . . . . 177.9(2) ?
C9 C8 C13 C12 . . . . 2.6(3) ?
N2 C8 C13 C12 . . . . -176.18(16) ?
C9 C8 C13 C14 . . . . -177.7(2) ?
N2 C8 C13 C14 . . . . 3.5(3) ?
C20 C15 C16 C17 . . . . -0.2(3) ?
O2 C15 C16 C17 . . . . 178.44(18) ?
C15 C16 C17 C18 . . . . -0.1(3) ?
C16 C17 C18 C19 . . . . 0.6(3) ?
C16 C17 C18 C21 . . . . -178.7(2) ?
C17 C18 C19 C20 . . . . -0.8(3) ?
C21 C18 C19 C20 . . . . 178.5(2) ?
C16 C15 C20 C19 . . . . 0.0(3) ?
O2 C15 C20 C19 . . . . -178.57(19) ?
C18 C19 C20 C15 . . . . 0.5(3) ?
C2 C1 N1 P1 . . . . 39.1(2) ?
C6 C1 N1 P1 . . . . -139.85(15) ?
C9 C8 N2 P1 . . . . 45.5(2) ?
C13 C8 N2 P1 . . . . -135.66(15) ?
C20 C15 O2 P1 . . . . -33.5(2) ?
C16 C15 O2 P1 . . . . 147.94(14) ?
C15 O2 P1 O1 . . . . 62.76(15) ?
C15 O2 P1 N1 . . . . -171.60(13) ?
C15 O2 P1 N2 . . . . -60.38(15) ?
C1 N1 P1 O1 . . . . -75.73(15) ?
C1 N1 P1 O2 . . . . 162.81(14) ?
C1 N1 P1 N2 . . . . 49.18(16) ?
C8 N2 P1 O1 . . . . 169.91(14) ?
C8 N2 P1 O2 . . . . -64.80(17) ?
C8 N2 P1 N1 . . . . 39.51(17) ?

loop_
_cod_related_entry_id
_cod_related_entry_database
_cod_related_entry_code
1 ChemSpider 24745358
